data_4031494
loop_
_publ_author_name
'Sigwarth, B.'
'Zsolnai, L.'
'Huttner, G.'
'Berke, H.'

_publ_section_title
;
 Diarsen, As2, als side on gebundener sechs-Elektronen-Ligand
;
_journal_name_full 'Journal of Organometallic Chemistry'
_journal_page_first 5
_journal_page_last 8
_journal_volume 226
_journal_year 1982
_chemical_formula_sum 'C15 As2 O15 W3'
_chemical_name_systematic 'As2 (W (C O)5)3'
_space_group_IT_number 2
_symmetry_space_group_name_Hall '-P 1'
_symmetry_space_group_name_H-M 'P -1'
_cell_angle_alpha 91.4
_cell_angle_beta 96.4
_cell_angle_gamma 70.71
_cell_formula_units_Z 2
_cell_length_a 6.992
_cell_length_b 10.64
_cell_length_c 17.1
_cell_volume 1193.145
_citation_journal_id_ASTM JORCAI
_cod_data_source_file Sigwarth_JORCAI_1982_888.cif
_cod_data_source_block C15As2O15W3
_cod_database_code 4031494

loop_
_symmetry_equiv_pos_as_xyz
x,y,z
-x,-y,-z

loop_
_atom_site_label
_atom_site_type_symbol
_atom_site_fract_x
_atom_site_fract_y
_atom_site_fract_z
_atom_site_occupancy
_atom_site_U_iso_or_equiv
O6 O-2 0.1969 -0.2891 -0.0866 1 0.0
O1 O-2 0.2771 0.1071 0.2533 1 0.0
O13 O-2 -0.0138 -0.327 0.4709 1 0.0
C4 C+2 -0.2625 -0.0751 0.3515 1 0.0
C11 C+2 0.4798 -0.4513 0.3888 1 0.0
C1 C+2 0.1694 0.0533 0.2707 1 0.0
O11 O-2 0.6265 -0.443 0.4244 1 0.0
C13 C+2 0.0663 -0.3762 0.4195 1 0.0
O15 O-2 0.3486 -0.746 0.4244 1 0.0
O12 O-2 0.4949 -0.6506 0.2035 1 0.0
C9 C+2 -0.1552 -0.2066 0.058 1 0.0
C10 C+2 0.4597 -0.3604 0.1065 1 0.0
As1 As -0.0423 -0.2682 0.2314 1 0.0
O7 O-2 0.1228 -0.5695 0.0825 1 0.0
W3 W 0.22527 -0.47501 0.3296 1 0.0
O14 O-2 -0.1429 -0.5714 0.26 1 0.0
O9 O-2 -0.3231 -0.1667 0.0327 1 0.0
C6 C+2 0.1818 -0.2859 -0.0207 1 0.0
C8 C+2 0.1699 -0.0917 0.0915 1 0.0
C14 C+2 -0.0143 -0.5347 0.2848 1 0.0
C15 C+2 0.3038 -0.6445 0.3917 1 0.0
O3 O-2 -0.2214 0.2547 0.3785 1 0.0
W1 W -0.03617 -0.0269 0.30536 1 0.0
O4 O-2 -0.3931 -0.0922 0.3779 1 0.0
C2 C+2 0.1469 -0.0824 0.4106 1 0.0
W2 W 0.15074 -0.27829 0.09431 1 0.0
C12 C+2 0.393 -0.5823 0.2471 1 0.0
O2 O-2 0.2424 -0.1085 0.4688 1 0.0
C5 C+2 -0.2295 0.0358 0.2021 1 0.0
O8 O-2 0.1815 0.0115 0.0858 1 0.0
As2 As 0.2772 -0.2549 0.257 1 0.0
O10 O-2 0.6335 -0.4064 0.1103 1 0.0
C3 C+2 -0.1604 0.1527 0.3509 1 0.0
C7 C+2 0.1331 -0.4653 0.0894 1 0.0
O5 O-2 -0.3356 0.0707 0.146 1 0.0
